data_1554836
loop_
_publ_author_name
'Dai, Chuan'
'Ma, Jun'
'Li, Min'
'Wu, Wen'
'Xia, Xuefeng'
'Zhang, Jinqiang'

_publ_section_title
;
 Diversity-oriented submonomer synthesis of azapeptides mediated by the
 Mitsunobu reaction
;
_journal_issue 14
_journal_name_full 'Organic Chemistry Frontiers'
_journal_page_first 2529
_journal_paper_doi 10.1039/C9QO00296K
_journal_volume 6
_journal_year 2019
_chemical_absolute_configuration unk
_chemical_formula_moiety 'C22 H26 N4 O5'
_chemical_formula_sum 'C22 H26 N4 O5'
_chemical_formula_weight 426.47
_space_group_crystal_system orthorhombic
_space_group_IT_number 19
_space_group_name_Hall 'P 2ac 2ab'
_space_group_name_H-M_alt 'P 21 21 21'
_atom_sites_solution_hydrogens geom
_atom_sites_solution_primary direct
_audit_creation_date 2017-08-24
_audit_creation_method
;
Olex2 1.2-alpha
(compiled 2017.06.06 svn.r3414 for OlexSys, GUI svn.r5353)
;
_audit_update_record
;
2018-12-04 deposited with the CCDC.	2019-05-29 downloaded from the CCDC.
;
_cell_angle_alpha 90
_cell_angle_beta 90
_cell_angle_gamma 90
_cell_formula_units_Z 4
_cell_length_a 9.5782(6)
_cell_length_b 11.7650(4)
_cell_length_c 20.2153(9)
_cell_measurement_reflns_used 1714
_cell_measurement_temperature 295(2)
_cell_measurement_theta_max 24.9390
_cell_measurement_theta_min 4.0040
_cell_volume 2278.01(19)
_computing_molecular_graphics 'Olex2 (Dolomanov et al., 2009)'
_computing_publication_material 'Olex2 (Dolomanov et al., 2009)'
_computing_structure_refinement 'ShelXL (Sheldrick, 2015)'
_computing_structure_solution 'SIR2004 (Burla et al., 2007)'
_diffrn_ambient_temperature 295(2)
_diffrn_detector_area_resol_mean 16.0892
_diffrn_measured_fraction_theta_full 0.997
_diffrn_measured_fraction_theta_max 0.997
_diffrn_measurement_device_type 'SuperNova, Single source at offset, Eos'
_diffrn_measurement_method '\w scans'
_diffrn_radiation_type MoK\a
_diffrn_radiation_wavelength 0.71073
_diffrn_reflns_av_R_equivalents 0.0227
_diffrn_reflns_av_unetI/netI 0.0467
_diffrn_reflns_Laue_measured_fraction_full 0.997
_diffrn_reflns_Laue_measured_fraction_max 0.997
_diffrn_reflns_limit_h_max 4
_diffrn_reflns_limit_h_min -11
_diffrn_reflns_limit_k_max 14
_diffrn_reflns_limit_k_min -13
_diffrn_reflns_limit_l_max 22
_diffrn_reflns_limit_l_min -25
_diffrn_reflns_number 6627
_diffrn_reflns_point_group_measured_fraction_full 0.905
_diffrn_reflns_point_group_measured_fraction_max 0.899
_diffrn_reflns_theta_full 26.000
_diffrn_reflns_theta_max 26.370
_diffrn_reflns_theta_min 3.404
_diffrn_source 'micro-focus sealed X-ray tube'
_exptl_absorpt_coefficient_mu 0.090
_exptl_absorpt_correction_T_max 1.00000
_exptl_absorpt_correction_T_min 0.88935
_exptl_absorpt_correction_type multi-scan
_exptl_absorpt_process_details
;
CrysAlisPro 1.171.38.41k (Rigaku Oxford Diffraction, 2015)
Empirical absorption correction using spherical harmonics,
 implemented in SCALE3 ABSPACK scaling algorithm.
;
_exptl_crystal_colour Yellow
_exptl_crystal_density_diffrn 1.243
_exptl_crystal_description Block
_exptl_crystal_F_000 904
_exptl_crystal_size_max 0.35
_exptl_crystal_size_mid 0.32
_exptl_crystal_size_min 0.26
_refine_diff_density_max 0.369
_refine_diff_density_min -0.243
_refine_diff_density_rms 0.051
_refine_ls_abs_structure_details
;
 Flack x determined using 888 quotients [(I+)-(I-)]/[(I+)+(I-)]
 (Parsons, Flack and Wagner, Acta Cryst. B69 (2013) 249-259).
;
_refine_ls_abs_structure_Flack 0.2(8)
_refine_ls_extinction_method none
_refine_ls_goodness_of_fit_ref 1.072
_refine_ls_hydrogen_treatment constr
_refine_ls_matrix_type full
_refine_ls_number_parameters 284
_refine_ls_number_reflns 4177
_refine_ls_number_restraints 0
_refine_ls_restrained_S_all 1.072
_refine_ls_R_factor_all 0.0883
_refine_ls_R_factor_gt 0.0601
_refine_ls_shift/su_max 0.000
_refine_ls_shift/su_mean 0.000
_refine_ls_structure_factor_coef Fsqd
_refine_ls_weighting_details 'w=1/[\s^2^(Fo^2^)+(0.0686P)^2^+0.4486P] where P=(Fo^2^+2Fc^2^)/3'
_refine_ls_weighting_scheme calc
_refine_ls_wR_factor_gt 0.1385
_refine_ls_wR_factor_ref 0.1634
_reflns_Friedel_coverage 0.587
_reflns_Friedel_fraction_full 0.783
_reflns_Friedel_fraction_max 0.771
_reflns_number_gt 2983
_reflns_number_total 4177
_reflns_threshold_expression 'I > 2\s(I)'
_cod_data_source_file c9qo00296k2.cif
_cod_data_source_block 20170821-zhangjinqiang-dc-6a-1
_cod_original_cell_volume 2278.0(2)
_cod_database_code 1554836
_shelx_shelxl_version_number 2014/7
_shelx_space_group_comment
;
The symmetry employed for this shelxl refinement is uniquely defined
by the following loop, which should always be used as a source of
symmetry information in preference to the above space-group names.
They are only intended as comments.
;
_oxdiff_exptl_absorpt_empirical_full_min 0.853
_oxdiff_exptl_absorpt_empirical_full_max 1.208
_oxdiff_exptl_absorpt_empirical_details
;
Empirical correction (ABSPACK) includes:
- Absorption correction using spherical harmonics
- Frame scaling
;
_olex2_refinement_description
;
1. Fixed Uiso
 At 1.2 times of:
  All C(H) groups, All C(H,H) groups, All N(H) groups
 At 1.5 times of:
  All C(H,H,H) groups
2.a Ternary CH refined with riding coordinates:
 C6(H6)
2.b Secondary CH2 refined with riding coordinates:
 C7(H7A,H7B)
2.c Aromatic/amide H refined with riding coordinates:
 N1(H1), C16(H16), C13(H13), C22(H22), C20(H20), C19(H19), C11(H11), C12(H12),
 C10(H10), C21(H21), C9(H9)
2.d Idealised Me refined as rotating group:
 C15(H15A,H15B,H15C), C2(H2A,H2B,H2C), C1(H1A,H1B,H1C), C4(H4A,H4B,H4C)
;
_olex2_submission_special_instructions 'No special instructions were received'

loop_
_space_group_symop_operation_xyz
'x, y, z'
'-x+1/2, -y, z+1/2'
'-x, y+1/2, -z+1/2'
'x+1/2, -y+1/2, -z'

loop_
_atom_site_label
_atom_site_type_symbol
_atom_site_fract_x
_atom_site_fract_y
_atom_site_fract_z
_atom_site_U_iso_or_equiv
_atom_site_adp_type
_atom_site_occupancy
_atom_site_site_symmetry_order
_atom_site_calc_flag
_atom_site_refinement_flags_posn
O1 O -0.4449(3) -0.3396(2) -0.54240(14) 0.0524(8) Uani 1 1 d .
O2 O -0.6363(3) -0.4439(3) -0.52005(17) 0.0669(9) Uani 1 1 d .
O3 O -0.5559(4) -0.4207(2) -0.35555(16) 0.0729(10) Uani 1 1 d .
N2 N -0.6113(5) -0.6025(3) -0.32867(17) 0.0540(10) Uani 1 1 d .
N3 N -0.5847(4) -0.7131(3) -0.34413(16) 0.0487(9) Uani 1 1 d .
N1 N -0.4853(4) -0.5621(3) -0.42360(16) 0.0544(10) Uani 1 1 d .
H1 H -0.4862 -0.6340 -0.4312 0.065 Uiso 1 1 calc R
N4 N -0.7544(5) -0.9958(4) -0.2401(2) 0.0748(13) Uani 1 1 d .
C6 C -0.4145(5) -0.4875(3) -0.4685(2) 0.0492(10) Uani 1 1 d .
H6 H -0.3645 -0.4311 -0.4418 0.059 Uiso 1 1 calc R
C8 C -0.3601(5) -0.6584(4) -0.5419(2) 0.0517(11) Uani 1 1 d .
C5 C -0.5154(5) -0.4232(3) -0.5128(2) 0.0469(10) Uani 1 1 d .
C14 C -0.5505(5) -0.5212(4) -0.3697(2) 0.0519(11) Uani 1 1 d .
C16 C -0.6343(5) -0.7920(4) -0.3079(2) 0.0548(12) Uani 1 1 d .
H16 H -0.6901 -0.7754 -0.2715 0.066 Uiso 1 1 calc R
C17 C -0.6003(5) -0.9107(4) -0.3255(2) 0.0522(11) Uani 1 1 d .
C18 C -0.6546(5) -1.0051(4) -0.2936(2) 0.0565(12) Uani 1 1 d .
C13 C -0.3195(5) -0.7653(4) -0.5210(2) 0.0632(13) Uani 1 1 d .
H13 H -0.2564 -0.7716 -0.4863 0.076 Uiso 1 1 calc R
C22 C -0.5045(6) -0.9328(4) -0.3763(2) 0.0620(12) Uani 1 1 d .
H22 H -0.4646 -0.8720 -0.3988 0.074 Uiso 1 1 calc R
C20 C -0.5254(6) -1.1336(4) -0.3619(3) 0.0710(15) Uani 1 1 d .
H20 H -0.5025 -1.2071 -0.3750 0.085 Uiso 1 1 calc R
C19 C -0.6168(6) -1.1160(4) -0.3107(3) 0.0667(14) Uani 1 1 d .
H19 H -0.6534 -1.1775 -0.2874 0.080 Uiso 1 1 calc R
C7 C -0.3044(5) -0.5532(4) -0.5091(2) 0.0555(11) Uani 1 1 d .
H7A H -0.2667 -0.5031 -0.5427 0.067 Uiso 1 1 calc R
H7B H -0.2282 -0.5746 -0.4800 0.067 Uiso 1 1 calc R
C3 C -0.5081(5) -0.2633(3) -0.5917(2) 0.0527(11) Uani 1 1 d .
C11 C -0.4646(6) -0.8556(4) -0.6004(3) 0.0759(16) Uani 1 1 d .
H11 H -0.5013 -0.9213 -0.6190 0.091 Uiso 1 1 calc R
O4 O -0.8398(7) -0.9203(4) -0.2400(3) 0.131(2) Uani 1 1 d .
C15 C -0.7046(6) -0.5672(4) -0.2761(2) 0.0641(13) Uani 1 1 d .
H15A H -0.7963 -0.5972 -0.2842 0.096 Uiso 1 1 calc GR
H15B H -0.7088 -0.4857 -0.2747 0.096 Uiso 1 1 calc GR
H15C H -0.6706 -0.5953 -0.2346 0.096 Uiso 1 1 calc GR
C12 C -0.3699(7) -0.8623(4) -0.5502(3) 0.0724(15) Uani 1 1 d .
H12 H -0.3392 -0.9330 -0.5357 0.087 Uiso 1 1 calc R
C10 C -0.5058(6) -0.7493(4) -0.6233(3) 0.0758(15) Uani 1 1 d .
H10 H -0.5693 -0.7435 -0.6579 0.091 Uiso 1 1 calc R
C21 C -0.4679(6) -1.0417(4) -0.3938(2) 0.0675(14) Uani 1 1 d .
H21 H -0.4036 -1.0533 -0.4276 0.081 Uiso 1 1 calc R
O5 O -0.7566(7) -1.0672(5) -0.1981(3) 0.149(2) Uani 1 1 d .
C9 C -0.4524(6) -0.6531(4) -0.5947(2) 0.0668(14) Uani 1 1 d .
H9 H -0.4786 -0.5825 -0.6112 0.080 Uiso 1 1 calc R
C2 C -0.3881(6) -0.1848(4) -0.6094(3) 0.0806(17) Uani 1 1 d .
H2A H -0.3599 -0.1432 -0.5708 0.121 Uiso 1 1 calc GR
H2B H -0.4176 -0.1326 -0.6431 0.121 Uiso 1 1 calc GR
H2C H -0.3109 -0.2290 -0.6254 0.121 Uiso 1 1 calc GR
C1 C -0.6262(6) -0.1983(5) -0.5617(3) 0.0873(19) Uani 1 1 d .
H1A H -0.7022 -0.2491 -0.5525 0.131 Uiso 1 1 calc GR
H1B H -0.6568 -0.1406 -0.5920 0.131 Uiso 1 1 calc GR
H1C H -0.5956 -0.1633 -0.5213 0.131 Uiso 1 1 calc GR
C4 C -0.5504(7) -0.3321(5) -0.6512(3) 0.0862(18) Uani 1 1 d .
H4A H -0.4736 -0.3788 -0.6650 0.129 Uiso 1 1 calc GR
H4B H -0.5763 -0.2819 -0.6865 0.129 Uiso 1 1 calc GR
H4C H -0.6285 -0.3796 -0.6399 0.129 Uiso 1 1 calc GR

loop_
_atom_site_aniso_label
_atom_site_aniso_U_11
_atom_site_aniso_U_22
_atom_site_aniso_U_33
_atom_site_aniso_U_23
_atom_site_aniso_U_13
_atom_site_aniso_U_12
O1 0.0458(17) 0.0445(15) 0.0668(18) 0.0141(15) -0.0007(15) -0.0014(13)
O2 0.0460(19) 0.074(2) 0.081(2) 0.0134(19) -0.0027(17) -0.0102(17)
O3 0.104(3) 0.0390(17) 0.076(2) -0.0040(16) 0.004(2) -0.0050(18)
N2 0.072(3) 0.046(2) 0.0446(19) 0.0015(16) 0.003(2) -0.0049(19)
N3 0.059(2) 0.0432(18) 0.0442(18) 0.0025(16) -0.0056(17) -0.0039(17)
N1 0.074(3) 0.0407(17) 0.0485(19) 0.0026(17) 0.0031(19) -0.0106(19)
N4 0.077(3) 0.074(3) 0.074(3) 0.024(3) 0.009(3) -0.018(3)
C6 0.053(3) 0.041(2) 0.054(2) 0.0050(19) -0.005(2) -0.0082(19)
C8 0.045(2) 0.048(2) 0.062(3) 0.003(2) 0.008(2) 0.003(2)
C5 0.048(3) 0.043(2) 0.050(2) 0.000(2) 0.003(2) -0.004(2)
C14 0.059(3) 0.047(2) 0.049(2) 0.001(2) -0.011(2) -0.005(2)
C16 0.071(3) 0.049(2) 0.044(2) 0.001(2) -0.003(2) -0.005(2)
C17 0.060(3) 0.050(2) 0.046(2) 0.007(2) -0.004(2) -0.006(2)
C18 0.061(3) 0.055(3) 0.054(3) 0.007(2) -0.010(2) -0.010(2)
C13 0.065(3) 0.058(3) 0.067(3) 0.009(3) 0.005(3) 0.009(2)
C22 0.076(3) 0.055(2) 0.055(3) 0.005(2) 0.003(2) 0.001(3)
C20 0.081(4) 0.048(3) 0.083(4) -0.006(3) -0.015(3) 0.000(3)
C19 0.069(3) 0.048(3) 0.082(3) 0.007(2) -0.018(3) -0.015(2)
C7 0.046(2) 0.051(2) 0.069(3) 0.007(2) -0.002(2) -0.003(2)
C3 0.059(3) 0.039(2) 0.060(2) 0.008(2) 0.003(2) 0.010(2)
C11 0.083(4) 0.057(3) 0.088(4) -0.015(3) 0.020(4) -0.003(3)
O4 0.145(5) 0.099(3) 0.149(4) 0.022(3) 0.074(4) 0.013(4)
C15 0.074(3) 0.063(3) 0.055(3) -0.006(2) 0.001(3) 0.001(3)
C12 0.092(4) 0.047(3) 0.078(3) 0.003(3) 0.017(3) 0.007(3)
C10 0.082(4) 0.075(3) 0.070(3) -0.015(3) -0.009(3) 0.009(3)
C21 0.077(4) 0.061(3) 0.065(3) -0.005(2) -0.003(3) 0.008(3)
O5 0.156(6) 0.148(5) 0.143(4) 0.075(4) 0.055(4) -0.005(4)
C9 0.084(4) 0.053(3) 0.063(3) 0.001(2) -0.007(3) 0.012(3)
C2 0.083(4) 0.054(3) 0.104(4) 0.024(3) 0.013(4) -0.002(3)
C1 0.077(4) 0.072(3) 0.112(5) 0.012(3) 0.023(4) 0.030(3)
C4 0.126(5) 0.070(3) 0.063(3) 0.011(3) -0.011(4) 0.001(4)

loop_
_atom_type_symbol
_atom_type_description
_atom_type_scat_dispersion_real
_atom_type_scat_dispersion_imag
_atom_type_scat_source
C C 0.0033 0.0016 'International Tables Vol C Tables 4.2.6.8 and 6.1.1.4'
H H 0.0000 0.0000 'International Tables Vol C Tables 4.2.6.8 and 6.1.1.4'
N N 0.0061 0.0033 'International Tables Vol C Tables 4.2.6.8 and 6.1.1.4'
O O 0.0106 0.0060 'International Tables Vol C Tables 4.2.6.8 and 6.1.1.4'

loop_
_geom_angle_atom_site_label_1
_geom_angle_atom_site_label_2
_geom_angle_atom_site_label_3
_geom_angle
C5 O1 C3 123.0(3)
N3 N2 C14 116.2(4)
N3 N2 C15 123.9(4)
C14 N2 C15 119.8(4)
C16 N3 N2 119.6(4)
C6 N1 H1 119.6
C14 N1 H1 119.6
C14 N1 C6 120.9(3)
O4 N4 C18 120.3(5)
O5 N4 C18 119.3(6)
O5 N4 O4 120.2(6)
N1 C6 H6 107.3
N1 C6 C5 112.1(4)
N1 C6 C7 110.6(3)
C5 C6 H6 107.3
C5 C6 C7 111.8(3)
C7 C6 H6 107.3
C13 C8 C7 120.9(4)
C13 C8 C9 117.1(4)
C9 C8 C7 122.0(4)
O1 C5 C6 108.0(4)
O2 C5 O1 125.9(4)
O2 C5 C6 126.0(4)
O3 C14 N2 120.6(4)
O3 C14 N1 123.9(4)
N1 C14 N2 115.5(3)
N3 C16 H16 121.0
N3 C16 C17 117.9(4)
C17 C16 H16 121.0
C18 C17 C16 124.3(4)
C18 C17 C22 116.0(4)
C22 C17 C16 119.7(4)
C17 C18 N4 122.3(4)
C17 C18 C19 122.5(5)
C19 C18 N4 115.2(5)
C8 C13 H13 119.1
C12 C13 C8 121.7(5)
C12 C13 H13 119.1
C17 C22 H22 119.1
C21 C22 C17 121.9(5)
C21 C22 H22 119.1
C19 C20 H20 120.3
C19 C20 C21 119.4(5)
C21 C20 H20 120.3
C18 C19 H19 120.3
C20 C19 C18 119.4(5)
C20 C19 H19 120.3
C6 C7 H7A 108.8
C6 C7 H7B 108.8
C8 C7 C6 113.9(4)
C8 C7 H7A 108.8
C8 C7 H7B 108.8
H7A C7 H7B 107.7
O1 C3 C2 102.6(4)
O1 C3 C1 110.4(4)
O1 C3 C4 108.9(3)
C1 C3 C2 110.9(4)
C1 C3 C4 113.3(5)
C4 C3 C2 110.1(4)
C12 C11 H11 120.4
C12 C11 C10 119.3(5)
C10 C11 H11 120.4
N2 C15 H15A 109.5
N2 C15 H15B 109.5
N2 C15 H15C 109.5
H15A C15 H15B 109.5
H15A C15 H15C 109.5
H15B C15 H15C 109.5
C13 C12 H12 119.8
C11 C12 C13 120.4(5)
C11 C12 H12 119.8
C11 C10 H10 120.1
C9 C10 C11 119.8(5)
C9 C10 H10 120.1
C22 C21 H21 119.7
C20 C21 C22 120.7(5)
C20 C21 H21 119.7
C8 C9 H9 119.1
C10 C9 C8 121.7(5)
C10 C9 H9 119.1
C3 C2 H2A 109.5
C3 C2 H2B 109.5
C3 C2 H2C 109.5
H2A C2 H2B 109.5
H2A C2 H2C 109.5
H2B C2 H2C 109.5
C3 C1 H1A 109.5
C3 C1 H1B 109.5
C3 C1 H1C 109.5
H1A C1 H1B 109.5
H1A C1 H1C 109.5
H1B C1 H1C 109.5
C3 C4 H4A 109.5
C3 C4 H4B 109.5
C3 C4 H4C 109.5
H4A C4 H4B 109.5
H4A C4 H4C 109.5
H4B C4 H4C 109.5

loop_
_geom_bond_atom_site_label_1
_geom_bond_atom_site_label_2
_geom_bond_distance
O1 C5 1.335(5)
O1 C3 1.472(5)
O2 C5 1.192(5)
O3 C14 1.218(5)
N2 N3 1.363(5)
N2 C14 1.393(5)
N2 C15 1.449(6)
N3 C16 1.274(5)
N1 H1 0.8600
N1 C6 1.434(5)
N1 C14 1.345(6)
N4 C18 1.448(7)
N4 O4 1.208(6)
N4 O5 1.194(6)
C6 H6 0.9800
C6 C5 1.520(6)
C6 C7 1.544(6)
C8 C13 1.383(6)
C8 C7 1.502(6)
C8 C9 1.387(6)
C16 H16 0.9300
C16 C17 1.477(6)
C17 C18 1.385(6)
C17 C22 1.401(6)
C18 C19 1.397(7)
C13 H13 0.9300
C13 C12 1.373(7)
C22 H22 0.9300
C22 C21 1.375(7)
C20 H20 0.9300
C20 C19 1.373(8)
C20 C21 1.374(7)
C19 H19 0.9300
C7 H7A 0.9700
C7 H7B 0.9700
C3 C2 1.517(7)
C3 C1 1.495(7)
C3 C4 1.504(7)
C11 H11 0.9300
C11 C12 1.362(8)
C11 C10 1.391(7)
C15 H15A 0.9600
C15 H15B 0.9600
C15 H15C 0.9600
C12 H12 0.9300
C10 H10 0.9300
C10 C9 1.369(7)
C21 H21 0.9300
C9 H9 0.9300
C2 H2A 0.9600
C2 H2B 0.9600
C2 H2C 0.9600
C1 H1A 0.9600
C1 H1B 0.9600
C1 H1C 0.9600
C4 H4A 0.9600
C4 H4B 0.9600
C4 H4C 0.9600

loop_
_geom_torsion_atom_site_label_1
_geom_torsion_atom_site_label_2
_geom_torsion_atom_site_label_3
_geom_torsion_atom_site_label_4
_geom_torsion
N2 N3 C16 C17 -178.6(4)
N3 N2 C14 O3 -172.0(4)
N3 N2 C14 N1 6.8(6)
N3 C16 C17 C18 -175.2(4)
N3 C16 C17 C22 6.6(7)
N1 C6 C5 O1 167.0(3)
N1 C6 C5 O2 -13.3(6)
N1 C6 C7 C8 51.3(5)
N4 C18 C19 C20 178.4(5)
C6 N1 C14 O3 0.9(7)
C6 N1 C14 N2 -177.8(4)
C8 C13 C12 C11 -1.3(8)
C5 O1 C3 C2 179.5(4)
C5 O1 C3 C1 61.3(5)
C5 O1 C3 C4 -63.7(5)
C5 C6 C7 C8 -74.5(4)
C14 N2 N3 C16 178.4(4)
C14 N1 C6 C5 -76.2(5)
C14 N1 C6 C7 158.2(4)
C16 C17 C18 N4 1.6(7)
C16 C17 C18 C19 -178.2(5)
C16 C17 C22 C21 179.0(5)
C17 C18 C19 C20 -1.8(8)
C17 C22 C21 C20 0.3(8)
C18 C17 C22 C21 0.7(7)
C13 C8 C7 C6 -110.8(5)
C13 C8 C9 C10 2.7(7)
C22 C17 C18 N4 179.9(4)
C22 C17 C18 C19 0.1(7)
C19 C20 C21 C22 -2.1(8)
C7 C6 C5 O1 -68.1(4)
C7 C6 C5 O2 111.6(5)
C7 C8 C13 C12 179.7(5)
C7 C8 C9 C10 -178.2(5)
C3 O1 C5 O2 -3.0(7)
C3 O1 C5 C6 176.7(3)
C11 C10 C9 C8 -1.7(8)
O4 N4 C18 C17 34.0(8)
O4 N4 C18 C19 -146.1(6)
C15 N2 N3 C16 -5.9(7)
C15 N2 C14 O3 12.2(6)
C15 N2 C14 N1 -169.0(4)
C12 C11 C10 C9 -0.9(8)
C10 C11 C12 C13 2.4(8)
C21 C20 C19 C18 2.7(8)
O5 N4 C18 C17 -150.1(6)
O5 N4 C18 C19 29.7(7)
C9 C8 C13 C12 -1.2(7)
C9 C8 C7 C6 70.1(5)
